data_2212136
loop_
_publ_author_name
'Elleuch, S.'
'Boughzala, H.'
'Driss, A.'
'Abid, Y.'

_publ_section_title
;
 A one-dimensional organic--inorganic hybrid compound
 [(CH~3~)~2~C=NHCH~2~CH~2~CH~3~][PbI~3~]
;
_journal_coeditor_code DN2098
_journal_issue 2
_journal_name_full 'Acta Crystallographica Section E'
_journal_page_first m306
_journal_page_last m308
_journal_paper_doi 10.1107/S160053680605392X
_journal_volume 63
_journal_year 2007
_chemical_formula_iupac '(C6 H14 N1) [Pb I3]'
_chemical_formula_moiety 'C6 H14 N +, I3 Pb -'
_chemical_formula_sum 'C6 H14 I3 N Pb'
_chemical_formula_weight 688.07
_chemical_name_systematic
;
N-isopropylidenepropanaminium triiodoplumbate
;
_space_group_IT_number 14
_symmetry_cell_setting monoclinic
_symmetry_space_group_name_Hall '-P 2ybc'
_symmetry_space_group_name_H-M 'P 1 21/c 1'
_atom_sites_solution_hydrogens geom
_atom_sites_solution_primary direct
_atom_sites_solution_secondary difmap
_audit_creation_method 'SHELXL-97; WINGX 1.70.01 L. J. Farrugia'
_cell_angle_alpha 90.0
_cell_angle_beta 107.66(3)
_cell_angle_gamma 90.0
_cell_formula_units_Z 4
_cell_length_a 11.533(4)
_cell_length_b 16.291(5)
_cell_length_c 8.251(3)
_cell_measurement_reflns_used 25
_cell_measurement_temperature 293(2)
_cell_measurement_theta_max 20
_cell_measurement_theta_min 11
_cell_volume 1477.2(9)
_computing_cell_refinement 'CAD-4 EXPRESS'
_computing_data_collection 'CAD-4 EXPRESS (Duisenberg, 1992; Mac\'i\<cek & Yordanov, 1992)'
_computing_data_reduction 'XCAD4 (Harms & Wocadlo, 1995)'
_computing_molecular_graphics 'PLATON (Spek, 2003) and DIAMOND (Brandenburg, 1998)'
_computing_publication_material SHELXL97
_computing_structure_refinement 'SHELXL97 (Sheldrick, 1997)'
_computing_structure_solution 'SHELXS97 (Sheldrick, 1997)'
_diffrn_ambient_temperature 296(2)
_diffrn_measured_fraction_theta_full 0.998
_diffrn_measured_fraction_theta_max 0.998
_diffrn_measurement_device_type 'Enraf--Nonius CAD-4'
_diffrn_measurement_method \w/2\q
_diffrn_radiation_monochromator graphite
_diffrn_radiation_source 'fine-focus sealed tube'
_diffrn_radiation_type MoK\a
_diffrn_radiation_wavelength 0.71073
_diffrn_reflns_av_R_equivalents 0.0807
_diffrn_reflns_av_sigmaI/netI 0.0933
_diffrn_reflns_limit_h_max 14
_diffrn_reflns_limit_h_min 0
_diffrn_reflns_limit_k_max 0
_diffrn_reflns_limit_k_min -20
_diffrn_reflns_limit_l_max 10
_diffrn_reflns_limit_l_min -10
_diffrn_reflns_number 5585
_diffrn_reflns_theta_full 26.96
_diffrn_reflns_theta_max 26.96
_diffrn_reflns_theta_min 2.24
_diffrn_standards_decay_% 2
_diffrn_standards_interval_time 120
_diffrn_standards_number 2
_exptl_absorpt_coefficient_mu 17.652
_exptl_absorpt_correction_T_max 0.126
_exptl_absorpt_correction_T_min 0.0451
_exptl_absorpt_correction_type psi-scan
_exptl_absorpt_process_details '(North <i>et al.</i>,  1968)'
_exptl_crystal_colour yellow
_exptl_crystal_density_diffrn 3.094
_exptl_crystal_density_method 'not measured'
_exptl_crystal_description Parallelipiped
_exptl_crystal_F_000 1192
_exptl_crystal_size_max 0.24
_exptl_crystal_size_mid 0.16
_exptl_crystal_size_min 0.12
_refine_diff_density_max 3.917
_refine_diff_density_min -2.370
_refine_ls_extinction_method none
_refine_ls_goodness_of_fit_ref 1.036
_refine_ls_hydrogen_treatment constr
_refine_ls_matrix_type full
_refine_ls_number_parameters 103
_refine_ls_number_reflns 3207
_refine_ls_number_restraints 0
_refine_ls_restrained_S_all 1.036
_refine_ls_R_factor_all 0.0976
_refine_ls_R_factor_gt 0.0554
_refine_ls_shift/su_max 0.000
_refine_ls_shift/su_mean 0.000
_refine_ls_structure_factor_coef Fsqd
_refine_ls_weighting_details 'calc w=1/[\s^2^(Fo^2^)+(0.0773P)^2^] where P=(Fo^2^+2Fc^2^)/3'
_refine_ls_weighting_scheme calc
_refine_ls_wR_factor_gt 0.1339
_refine_ls_wR_factor_ref 0.1521
_reflns_number_gt 2058
_reflns_number_total 3207
_reflns_threshold_expression I>2\s(I)
_cod_data_source_file dn2098.cif
_cod_data_source_block I
_cod_original_sg_symbol_H-M 'P 21/c'
_cod_database_code 2212136

loop_
_symmetry_equiv_pos_as_xyz
'x, y, z'
'-x, y+1/2, -z+1/2'
'-x, -y, -z'
'x, -y-1/2, z-1/2'

loop_
_atom_site_type_symbol
_atom_site_label
_atom_site_fract_x
_atom_site_fract_y
_atom_site_fract_z
_atom_site_U_iso_or_equiv
_atom_site_adp_type
_atom_site_calc_flag
_atom_site_refinement_flags
_atom_site_occupancy
Pb Pb 0.19037(5) 0.75154(3) 0.56129(6) 0.03966(19) Uani d . 1
I I1 -0.00854(9) 0.67843(8) 0.71550(12) 0.0521(3) Uani d . 1
I I2 0.39061(9) 0.66833(8) 0.88216(12) 0.0533(3) Uani d . 1
I I3 0.19895(9) 0.59649(7) 0.34799(11) 0.0492(3) Uani d . 1
C C1 0.2476(18) 0.4058(15) 1.061(2) 0.084(7) Uani d . 1
H H1A 0.2380 0.3502 1.0205 0.126 Uiso calc R 1
H H1B 0.2322 0.4087 1.1687 0.126 Uiso calc R 1
H H1C 0.3292 0.4238 1.0738 0.126 Uiso calc R 1
C C2 0.1585(17) 0.4606(12) 0.934(2) 0.066(5) Uani d . 1
H H2A 0.1827 0.5174 0.9596 0.079 Uiso calc R 1
H H2B 0.0786 0.4540 0.9484 0.079 Uiso calc R 1
C C3 0.1491(14) 0.4434(15) 0.749(2) 0.070(6) Uani d . 1
H H3A 0.1203 0.3877 0.7212 0.084 Uiso calc R 1
H H3B 0.0896 0.4803 0.6767 0.084 Uiso calc R 1
C C4 0.3383(15) 0.4013(13) 0.6818(18) 0.060(5) Uani d . 1
C C5 0.3162(16) 0.3112(15) 0.681(2) 0.081(7) Uani d . 1
H H5A 0.2542 0.3001 0.7334 0.122 Uiso calc R 1
H H5B 0.3900 0.2838 0.7425 0.122 Uiso calc R 1
H H5C 0.2901 0.2917 0.5655 0.122 Uiso calc R 1
C C6 0.4485(19) 0.4319(17) 0.650(3) 0.096(8) Uani d . 1
H H6A 0.4451 0.4907 0.6420 0.144 Uiso calc R 1
H H6B 0.4547 0.4092 0.5458 0.144 Uiso calc R 1
H H6C 0.5184 0.4159 0.7423 0.144 Uiso calc R 1
N N 0.2647(14) 0.4535(10) 0.7133(17) 0.065(4) Uani d . 1
H H1 0.2878 0.5037 0.7134 0.078 Uiso calc R 1

loop_
_atom_site_aniso_label
_atom_site_aniso_U_11
_atom_site_aniso_U_22
_atom_site_aniso_U_33
_atom_site_aniso_U_12
_atom_site_aniso_U_13
_atom_site_aniso_U_23
Pb 0.0404(3) 0.0456(4) 0.0332(3) -0.0002(3) 0.0115(2) -0.0011(2)
I1 0.0402(6) 0.0678(8) 0.0475(5) -0.0125(5) 0.0120(4) -0.0054(5)
I2 0.0368(6) 0.0647(8) 0.0538(5) 0.0090(5) 0.0069(4) 0.0033(5)
I3 0.0628(7) 0.0412(6) 0.0449(5) 0.0028(5) 0.0182(4) -0.0013(4)
C1 0.073(13) 0.11(2) 0.079(12) 0.040(14) 0.045(10) -0.002(12)
C2 0.060(12) 0.057(13) 0.090(12) -0.004(9) 0.037(9) -0.015(9)
C3 0.023(8) 0.112(17) 0.077(10) -0.004(10) 0.019(7) -0.022(11)
C4 0.054(10) 0.082(15) 0.048(8) 0.026(10) 0.023(7) 0.012(8)
C5 0.049(12) 0.077(18) 0.102(15) 0.021(11) 0.001(10) -0.018(11)
C6 0.077(15) 0.12(2) 0.115(16) -0.003(14) 0.057(13) 0.038(15)
N 0.070(10) 0.057(11) 0.068(9) 0.005(8) 0.021(7) 0.016(7)

loop_
_atom_type_symbol
_atom_type_description
_atom_type_scat_dispersion_real
_atom_type_scat_dispersion_imag
_atom_type_scat_source
C C 0.0033 0.0016 'International Tables Vol C Tables 4.2.6.8 and 6.1.1.4'
H H 0.0000 0.0000 'International Tables Vol C Tables 4.2.6.8 and 6.1.1.4'
I I -0.4742 1.8119 'International Tables Vol C Tables 4.2.6.8 and 6.1.1.4'
Pb Pb -3.3944 10.1111 'International Tables Vol C Tables 4.2.6.8 and 6.1.1.4'
N N 0.0061 0.0033 'International Tables Vol C Tables 4.2.6.8 and 6.1.1.4'

loop_
_geom_angle_atom_site_label_1
_geom_angle_atom_site_label_2
_geom_angle_atom_site_label_3
_geom_angle_site_symmetry_1
_geom_angle_site_symmetry_3
_geom_angle
I3 Pb I1 . . 94.20(4)
I3 Pb I2 . . 89.16(4)
I1 Pb I2 . . 86.45(4)
I3 Pb I1 . 4_575 85.63(4)
I1 Pb I1 . 4_575 94.56(5)
I2 Pb I1 . 4_575 174.75(3)
I3 Pb I2 . 4_575 85.54(4)
I1 Pb I2 . 4_575 177.37(3)
I2 Pb I2 . 4_575 96.17(4)
I1 Pb I2 4_575 4_575 82.81(4)
I3 Pb I3 . 4_576 171.33(3)
I1 Pb I3 . 4_576 82.33(4)
I2 Pb I3 . 4_576 82.71(4)
I1 Pb I3 4_575 4_576 102.53(4)
I2 Pb I3 4_575 4_576 98.28(4)
Pb I1 Pb . 4_576 79.52(4)
Pb I2 Pb . 4_576 77.41(4)
Pb I3 Pb . 4_575 78.61(4)
C2 C1 H1A . . 109.5
C2 C1 H1B . . 109.5
H1A C1 H1B . . 109.5
C2 C1 H1C . . 109.5
H1A C1 H1C . . 109.5
H1B C1 H1C . . 109.5
C1 C2 C3 . . 114.2(15)
C1 C2 H2A . . 108.7
C3 C2 H2A . . 108.7
C1 C2 H2B . . 108.7
C3 C2 H2B . . 108.7
H2A C2 H2B . . 107.6
N C3 C2 . . 113.0(13)
N C3 H3A . . 109.0
C2 C3 H3A . . 109.0
N C3 H3B . . 109.0
C2 C3 H3B . . 109.0
H3A C3 H3B . . 107.8
N C4 C6 . . 118(2)
N C4 C5 . . 122.1(18)
C6 C4 C5 . . 119.5(18)
C4 C5 H5A . . 109.5
C4 C5 H5B . . 109.5
H5A C5 H5B . . 109.5
C4 C5 H5C . . 109.5
H5A C5 H5C . . 109.5
H5B C5 H5C . . 109.5
C4 C6 H6A . . 109.5
C4 C6 H6B . . 109.5
H6A C6 H6B . . 109.5
C4 C6 H6C . . 109.5
H6A C6 H6C . . 109.5
H6B C6 H6C . . 109.5
C4 N C3 . . 132(2)
C4 N H1 . . 114.0
C3 N H1 . . 114.0

loop_
_geom_bond_atom_site_label_1
_geom_bond_atom_site_label_2
_geom_bond_site_symmetry_2
_geom_bond_distance
Pb I3 . 3.0974(15)
Pb I1 . 3.1735(14)
Pb I2 . 3.2359(17)
Pb I1 4_575 3.2761(17)
Pb I2 4_575 3.3605(15)
Pb I3 4_576 3.4048(17)
C1 C2 . 1.52(3)
C1 H1A . 0.9600
C1 H1B . 0.9600
C1 H1C . 0.9600
C2 C3 . 1.52(2)
C2 H2A . 0.9700
C2 H2B . 0.9700
C3 N . 1.46(2)
C3 H3A . 0.9700
C3 H3B . 0.9700
C4 N . 1.28(2)
C4 C6 . 1.46(2)
C4 C5 . 1.49(3)
C5 H5A . 0.9600
C5 H5B . 0.9600
C5 H5C . 0.9600
C6 H6A . 0.9600
C6 H6B . 0.9600
C6 H6C . 0.9600
N H1 . 0.8600

loop_
_geom_hbond_atom_site_label_D
_geom_hbond_atom_site_label_H
_geom_hbond_atom_site_label_A
_geom_hbond_distance_DH
_geom_hbond_distance_HA
_geom_hbond_distance_DA
_geom_hbond_angle_DHA
N H1 I2 0.86 3.09 3.882(17) 154.5
N H1 I3 0.86 3.25 3.702(14) 115.6
